data_4125048
loop_
_publ_author_name
'Yin, Haolin'
'Carroll, Patrick J.'
'Manor, Brian C.'
'Anna, Jessica M.'
'Schelter, Eric J.'

_publ_section_title
;
 Cerium Photosensitizers: Structure-Function Relationships and
 Applications in Photocatalytic Aryl Coupling Reactions.
;
_journal_issue 18
_journal_name_full 'Journal of the American Chemical Society'
_journal_page_first 5984
_journal_page_last 5993
_journal_paper_doi 10.1021/jacs.6b02248
_journal_volume 138
_journal_year 2016
_chemical_formula_sum 'C41 H74 Ce N3 O2 Si2'
_chemical_formula_weight 837.33
_space_group_IT_number 2
_symmetry_cell_setting triclinic
_symmetry_Int_Tables_number 2
_symmetry_space_group_name_Hall '-P 1'
_symmetry_space_group_name_H-M 'P -1'
_atom_sites_solution_hydrogens geom
_atom_sites_solution_primary direct
_audit_creation_method SHELXL-97
_cell_angle_alpha 76.875(6)
_cell_angle_beta 76.263(6)
_cell_angle_gamma 78.772(6)
_cell_formula_units_Z 2
_cell_length_a 10.8442(10)
_cell_length_b 10.9095(12)
_cell_length_c 19.879(2)
_cell_measurement_reflns_used 9728
_cell_measurement_temperature 100(1)
_cell_measurement_theta_max 27.55
_cell_measurement_theta_min 2.37
_cell_volume 2200.1(4)
_computing_data_collection 'Bruker APEX2'
_computing_data_reduction 'Bruker SAINT'
_computing_structure_refinement 'SHELXL-97 (Sheldrick, 2008)'
_computing_structure_solution 'SHELXS-97 (Sheldrick, 2008)'
_diffrn_ambient_temperature 100(1)
_diffrn_measured_fraction_theta_full 0.945
_diffrn_measured_fraction_theta_max 0.945
_diffrn_measurement_device 'CCD Area Detector'
_diffrn_measurement_device_type 'Bruker APEXII'
_diffrn_measurement_method 'phi and omega scans'
_diffrn_radiation_monochromator graphite
_diffrn_radiation_source 'fine-focus sealed tube'
_diffrn_radiation_type MoK\a
_diffrn_radiation_wavelength 0.71073
_diffrn_reflns_av_R_equivalents 0.0413
_diffrn_reflns_av_sigmaI/netI 0.0392
_diffrn_reflns_limit_h_max 14
_diffrn_reflns_limit_h_min -14
_diffrn_reflns_limit_k_max 14
_diffrn_reflns_limit_k_min -14
_diffrn_reflns_limit_l_max 25
_diffrn_reflns_limit_l_min -25
_diffrn_reflns_number 37443
_diffrn_reflns_theta_full 27.62
_diffrn_reflns_theta_max 27.62
_diffrn_reflns_theta_min 1.94
_exptl_absorpt_coefficient_mu 1.124
_exptl_absorpt_correction_T_max 0.7456
_exptl_absorpt_correction_T_min 0.6171
_exptl_absorpt_correction_type multi-scan
_exptl_absorpt_process_details '(SADABS; Sheldrick, 2007)'
_exptl_crystal_density_diffrn 1.264
_exptl_crystal_density_method 'not measured'
_exptl_crystal_description prism
_exptl_crystal_F_000 886
_exptl_crystal_size_max 0.35
_exptl_crystal_size_mid 0.18
_exptl_crystal_size_min 0.15
_refine_diff_density_max 1.624
_refine_diff_density_min -2.239
_refine_diff_density_rms 0.115
_refine_ls_extinction_method none
_refine_ls_goodness_of_fit_ref 1.102
_refine_ls_hydrogen_treatment constr
_refine_ls_matrix_type full
_refine_ls_number_parameters 466
_refine_ls_number_reflns 9667
_refine_ls_number_restraints 0
_refine_ls_restrained_S_all 1.102
_refine_ls_R_factor_all 0.0553
_refine_ls_R_factor_gt 0.0484
_refine_ls_shift/su_max 0.000
_refine_ls_shift/su_mean 0.000
_refine_ls_structure_factor_coef Fsqd
_refine_ls_weighting_details 'calc w=1/[\s^2^(Fo^2^)+(0.0166P)^2^+14.3313P] where P=(Fo^2^+2Fc^2^)/3'
_refine_ls_weighting_scheme calc
_refine_ls_wR_factor_gt 0.1132
_refine_ls_wR_factor_ref 0.1220
_reflns_number_gt 9064
_reflns_number_total 9667
_reflns_threshold_expression >2sigma(I)
_cod_data_source_file ja6b02248_si_002.cif
_cod_data_source_block UP4668
_cod_depositor_comments
;
The following automatic conversions were performed:
'_atom_site_symetry_multiplicity' tag replaced with
'_atom_site_symmetry_multiplicity' tag as specified in the
replacement file
'/usr/data/users/saulius/crontab/automatic-downloads/rss-feeds/ACS/lib/lists/replacement-tags.lst'.

Automatic conversion script
Id: cif_correct_tags 4268 2015-11-12 08:31:59Z antanas 

 Adding full bibliography for 4125048--4125054.cif.
;
_cod_original_sg_symbol_H-M 'P -1       '
_cod_database_code 4125048

loop_
_symmetry_equiv_pos_as_xyz
'x, y, z'
'-x, -y, -z'

loop_
_atom_site_label
_atom_site_type_symbol
_atom_site_fract_x
_atom_site_fract_y
_atom_site_fract_z
_atom_site_U_iso_or_equiv
_atom_site_adp_type
_atom_site_occupancy
_atom_site_symmetry_multiplicity
_atom_site_calc_flag
_atom_site_refinement_flags
Ce1 Ce 0.36078(3) 0.14673(3) 0.25019(2) 0.01983(8) Uani 1 1 d .
Si1 Si 0.05436(18) 0.59220(17) 0.19165(10) 0.0222(4) Uani 1 1 d .
Si2 Si -0.09335(17) 0.43432(17) 0.32533(10) 0.0198(4) Uani 1 1 d .
O1 O 0.5074(4) 0.1077(4) 0.1583(2) 0.0187(9) Uani 1 1 d .
O2 O 0.4023(4) 0.0065(4) 0.3405(2) 0.0199(9) Uani 1 1 d .
N1 N 0.1571(5) 0.2578(5) 0.2205(3) 0.0203(11) Uani 1 1 d .
N2 N 0.2484(5) 0.3469(5) 0.2835(3) 0.0184(11) Uani 1 1 d .
N3 N 0.0425(4) 0.4552(4) 0.2567(3) 0.0166(9) Uani 1 1 d .
C1 C 0.6115(6) 0.0814(6) 0.1079(3) 0.0167(11) Uani 1 1 d .
C2 C 0.6934(6) 0.1730(6) 0.0759(3) 0.0186(12) Uani 1 1 d .
C3 C 0.8031(6) 0.1398(7) 0.0260(3) 0.0249(14) Uani 1 1 d .
H3 H 0.8587 0.1990 0.0049 0.033 Uiso 1 1 calc R
C4 C 0.8306(6) 0.0222(7) 0.0072(4) 0.0277(14) Uani 1 1 d .
H4 H 0.9044 0.0022 -0.0257 0.037 Uiso 1 1 calc R
C5 C 0.7484(6) -0.0657(6) 0.0375(3) 0.0240(13) Uani 1 1 d .
H5 H 0.7674 -0.1448 0.0242 0.032 Uiso 1 1 calc R
C6 C 0.6361(6) -0.0395(6) 0.0881(3) 0.0185(12) Uani 1 1 d .
C7 C 0.6626(7) 0.3066(6) 0.0936(4) 0.0232(13) Uani 1 1 d .
C8 C 0.6599(7) 0.3028(7) 0.1718(4) 0.0264(14) Uani 1 1 d .
H8A H 0.7431 0.2670 0.1820 0.040 Uiso 1 1 calc R
H8B H 0.5975 0.2514 0.2009 0.040 Uiso 1 1 calc R
H8C H 0.6374 0.3877 0.1813 0.040 Uiso 1 1 calc R
C9 C 0.5296(7) 0.3705(7) 0.0763(5) 0.0330(17) Uani 1 1 d .
H9A H 0.5062 0.4515 0.0908 0.049 Uiso 1 1 calc R
H9B H 0.4662 0.3169 0.1010 0.049 Uiso 1 1 calc R
H9C H 0.5342 0.3825 0.0265 0.049 Uiso 1 1 calc R
C10 C 0.7620(8) 0.3918(7) 0.0501(4) 0.0372(17) Uani 1 1 d .
H10A H 0.8456 0.3533 0.0587 0.056 Uiso 1 1 calc R
H10B H 0.7405 0.4738 0.0635 0.056 Uiso 1 1 calc R
H10C H 0.7620 0.4017 0.0009 0.056 Uiso 1 1 calc R
C11 C 0.5474(6) -0.1392(6) 0.1205(4) 0.0214(13) Uani 1 1 d .
C12 C 0.4074(7) -0.0871(7) 0.1120(4) 0.0304(16) Uani 1 1 d .
H12A H 0.4045 -0.0645 0.0627 0.046 Uiso 1 1 calc R
H12B H 0.3771 -0.0132 0.1332 0.046 Uiso 1 1 calc R
H12C H 0.3539 -0.1513 0.1347 0.046 Uiso 1 1 calc R
C13 C 0.5518(7) -0.1859(6) 0.1990(4) 0.0297(15) Uani 1 1 d .
H13A H 0.4966 -0.2495 0.2190 0.044 Uiso 1 1 calc R
H13B H 0.5234 -0.1156 0.2232 0.044 Uiso 1 1 calc R
H13C H 0.6382 -0.2219 0.2036 0.044 Uiso 1 1 calc R
C14 C 0.5867(7) -0.2561(7) 0.0856(5) 0.0355(18) Uani 1 1 d .
H14A H 0.5900 -0.2300 0.0358 0.053 Uiso 1 1 calc R
H14B H 0.5250 -0.3135 0.1054 0.053 Uiso 1 1 calc R
H14C H 0.6697 -0.2981 0.0936 0.053 Uiso 1 1 calc R
C15 C 0.4349(6) -0.1007(6) 0.3852(3) 0.0166(11) Uani 1 1 d .
C16 C 0.5576(6) -0.1241(6) 0.4037(3) 0.0186(12) Uani 1 1 d .
C17 C 0.5883(6) -0.2376(6) 0.4476(4) 0.0244(14) Uani 1 1 d .
H17 H 0.6684 -0.2557 0.4598 0.032 Uiso 1 1 calc R
C18 C 0.5046(6) -0.3255(6) 0.4742(4) 0.0264(15) Uani 1 1 d .
H18 H 0.5288 -0.4017 0.5034 0.035 Uiso 1 1 calc R
C19 C 0.3831(6) -0.2992(6) 0.4571(4) 0.0239(14) Uani 1 1 d .
H19 H 0.3262 -0.3578 0.4759 0.032 Uiso 1 1 calc R
C20 C 0.3463(6) -0.1876(6) 0.4127(3) 0.0183(12) Uani 1 1 d .
C21 C 0.6512(6) -0.0260(6) 0.3774(4) 0.0209(13) Uani 1 1 d .
C22 C 0.5886(7) 0.1002(6) 0.3994(4) 0.0268(14) Uani 1 1 d .
H22A H 0.5093 0.1284 0.3832 0.040 Uiso 1 1 calc R
H22B H 0.6451 0.1626 0.3790 0.040 Uiso 1 1 calc R
H22C H 0.5719 0.0893 0.4499 0.040 Uiso 1 1 calc R
C23 C 0.6989(6) -0.0091(7) 0.2972(4) 0.0287(14) Uani 1 1 d .
H23A H 0.6269 0.0182 0.2743 0.043 Uiso 1 1 calc R
H23B H 0.7439 -0.0887 0.2853 0.043 Uiso 1 1 calc R
H23C H 0.7557 0.0536 0.2818 0.043 Uiso 1 1 calc R
C24 C 0.7725(7) -0.0692(7) 0.4092(4) 0.0309(16) Uani 1 1 d .
H24A H 0.8266 -0.0040 0.3935 0.046 Uiso 1 1 calc R
H24B H 0.8183 -0.1462 0.3943 0.046 Uiso 1 1 calc R
H24C H 0.7483 -0.0842 0.4597 0.046 Uiso 1 1 calc R
C25 C 0.2101(6) -0.1581(6) 0.3962(4) 0.0227(13) Uani 1 1 d .
C26 C 0.2194(7) -0.1469(7) 0.3163(4) 0.0309(15) Uani 1 1 d .
H26A H 0.1379 -0.1089 0.3044 0.046 Uiso 1 1 calc R
H26B H 0.2428 -0.2301 0.3045 0.046 Uiso 1 1 calc R
H26C H 0.2834 -0.0948 0.2903 0.046 Uiso 1 1 calc R
C27 C 0.1369(6) -0.0381(7) 0.4223(4) 0.0288(16) Uani 1 1 d .
H27A H 0.1293 -0.0505 0.4724 0.043 Uiso 1 1 calc R
H27B H 0.0529 -0.0205 0.4113 0.043 Uiso 1 1 calc R
H27C H 0.1825 0.0322 0.3995 0.043 Uiso 1 1 calc R
C28 C 0.1281(7) -0.2634(7) 0.4332(4) 0.0287(15) Uani 1 1 d .
H28A H 0.1190 -0.2742 0.4833 0.043 Uiso 1 1 calc R
H28B H 0.1692 -0.3417 0.4182 0.043 Uiso 1 1 calc R
H28C H 0.0449 -0.2402 0.4211 0.043 Uiso 1 1 calc R
C29 C 0.0729(6) 0.2557(6) 0.1738(3) 0.0202(13) Uani 1 1 d .
H29 H -0.0044 0.3184 0.1825 0.027 Uiso 1 1 calc R
C30 C 0.0347(7) 0.1241(7) 0.1876(4) 0.0290(15) Uani 1 1 d .
H30A H 0.1098 0.0632 0.1768 0.044 Uiso 1 1 calc R
H30B H -0.0243 0.1242 0.1583 0.044 Uiso 1 1 calc R
H30C H -0.0056 0.1016 0.2363 0.044 Uiso 1 1 calc R
C31 C 0.1428(7) 0.2890(7) 0.0968(4) 0.0292(15) Uani 1 1 d .
H31A H 0.1659 0.3727 0.0879 0.044 Uiso 1 1 calc R
H31B H 0.0874 0.2869 0.0660 0.044 Uiso 1 1 calc R
H31C H 0.2190 0.2283 0.0883 0.044 Uiso 1 1 calc R
C32 C 0.1504(5) 0.3540(5) 0.2529(4) 0.0160(9) Uani 1 1 d .
C33 C 0.2512(6) 0.4298(6) 0.3311(3) 0.0208(13) Uani 1 1 d .
H33 H 0.1857 0.5050 0.3249 0.028 Uiso 1 1 calc R
C34 C 0.3847(6) 0.4722(7) 0.3132(4) 0.0277(15) Uani 1 1 d .
H34A H 0.4488 0.3990 0.3205 0.042 Uiso 1 1 calc R
H34B H 0.3863 0.5294 0.3432 0.042 Uiso 1 1 calc R
H34C H 0.4022 0.5147 0.2648 0.042 Uiso 1 1 calc R
C35 C 0.2246(7) 0.3593(7) 0.4073(4) 0.0290(15) Uani 1 1 d .
H35A H 0.1422 0.3316 0.4181 0.043 Uiso 1 1 calc R
H35B H 0.2250 0.4152 0.4382 0.043 Uiso 1 1 calc R
H35C H 0.2898 0.2868 0.4138 0.043 Uiso 1 1 calc R
C36 C 0.2278(7) 0.5992(7) 0.1503(4) 0.0322(16) Uani 1 1 d .
H36A H 0.2725 0.6068 0.1851 0.048 Uiso 1 1 calc R
H36B H 0.2347 0.6715 0.1124 0.048 Uiso 1 1 calc R
H36C H 0.2649 0.5229 0.1322 0.048 Uiso 1 1 calc R
C37 C -0.0382(7) 0.5992(7) 0.1222(4) 0.0314(16) Uani 1 1 d .
H37A H 0.0033 0.5362 0.0941 0.047 Uiso 1 1 calc R
H37B H -0.0416 0.6822 0.0927 0.047 Uiso 1 1 calc R
H37C H -0.1238 0.5829 0.1443 0.047 Uiso 1 1 calc R
C38 C -0.0158(8) 0.7337(6) 0.2337(5) 0.0387(18) Uani 1 1 d .
H38A H -0.1055 0.7315 0.2528 0.058 Uiso 1 1 calc R
H38B H -0.0052 0.8101 0.1990 0.058 Uiso 1 1 calc R
H38C H 0.0274 0.7324 0.2708 0.058 Uiso 1 1 calc R
C39 C -0.0881(7) 0.2640(7) 0.3627(4) 0.0294(15) Uani 1 1 d .
H39A H -0.0957 0.2198 0.3276 0.044 Uiso 1 1 calc R
H39B H -0.1577 0.2517 0.4025 0.044 Uiso 1 1 calc R
H39C H -0.0080 0.2312 0.3775 0.044 Uiso 1 1 calc R
C40 C -0.1020(7) 0.5236(7) 0.3960(4) 0.0269(14) Uani 1 1 d .
H40A H -0.0272 0.4944 0.4164 0.040 Uiso 1 1 calc R
H40B H -0.1774 0.5096 0.4317 0.040 Uiso 1 1 calc R
H40C H -0.1057 0.6128 0.3762 0.040 Uiso 1 1 calc R
C41 C -0.2453(6) 0.4908(8) 0.2924(4) 0.0350(17) Uani 1 1 d .
H41A H -0.2511 0.5803 0.2731 0.053 Uiso 1 1 calc R
H41B H -0.3170 0.4757 0.3306 0.053 Uiso 1 1 calc R
H41C H -0.2463 0.4456 0.2564 0.053 Uiso 1 1 calc R

loop_
_atom_site_aniso_label
_atom_site_aniso_U_11
_atom_site_aniso_U_22
_atom_site_aniso_U_33
_atom_site_aniso_U_23
_atom_site_aniso_U_13
_atom_site_aniso_U_12
Ce1 0.01827(19) 0.01774(19) 0.02240(13) -0.00864(16) -0.00653(15) 0.00852(9)
Si1 0.0228(8) 0.0146(8) 0.0335(9) -0.0065(7) -0.0165(7) 0.0021(6)
Si2 0.0150(7) 0.0171(8) 0.0311(9) -0.0137(7) -0.0074(6) 0.0027(6)
O1 0.015(2) 0.017(2) 0.025(2) -0.0119(18) -0.0055(17) 0.0057(16)
O2 0.019(2) 0.020(2) 0.023(2) -0.0038(18) -0.0105(17) -0.0015(17)
N1 0.014(2) 0.019(3) 0.031(3) -0.014(2) -0.009(2) 0.004(2)
N2 0.014(2) 0.020(3) 0.025(3) -0.012(2) -0.010(2) 0.004(2)
N3 0.014(2) 0.013(2) 0.027(2) -0.009(2) -0.013(2) 0.0057(14)
C1 0.016(3) 0.016(3) 0.019(3) -0.007(2) -0.009(2) 0.005(2)
C2 0.019(3) 0.018(3) 0.022(3) -0.008(2) -0.012(2) 0.003(2)
C3 0.019(3) 0.029(3) 0.028(3) -0.006(3) -0.005(2) -0.006(2)
C4 0.015(3) 0.035(4) 0.036(3) -0.021(3) -0.007(3) 0.005(2)
C5 0.019(3) 0.024(3) 0.033(3) -0.017(3) -0.011(2) 0.008(2)
C6 0.019(3) 0.019(3) 0.023(3) -0.012(2) -0.012(2) 0.004(2)
C7 0.027(3) 0.019(3) 0.029(3) -0.013(3) -0.010(3) 0.002(2)
C8 0.025(3) 0.024(3) 0.036(4) -0.014(3) -0.013(3) 0.001(3)
C9 0.035(4) 0.019(3) 0.049(5) -0.010(3) -0.022(3) 0.006(3)
C10 0.040(4) 0.026(3) 0.049(4) -0.012(3) -0.007(3) -0.011(3)
C11 0.021(3) 0.019(3) 0.029(3) -0.013(3) -0.012(2) 0.006(2)
C12 0.021(3) 0.033(4) 0.044(4) -0.014(3) -0.014(3) -0.002(3)
C13 0.039(4) 0.018(3) 0.035(3) -0.007(3) -0.012(3) -0.002(3)
C14 0.036(4) 0.025(3) 0.055(5) -0.025(3) -0.015(3) 0.000(3)
C15 0.018(3) 0.013(3) 0.022(3) -0.010(2) -0.008(2) 0.004(2)
C16 0.018(3) 0.016(3) 0.027(3) -0.011(2) -0.012(2) 0.003(2)
C17 0.025(3) 0.018(3) 0.037(3) -0.010(3) -0.021(3) 0.004(2)
C18 0.030(3) 0.014(3) 0.038(4) -0.001(3) -0.022(3) 0.002(2)
C19 0.027(3) 0.015(3) 0.035(3) -0.006(3) -0.016(3) -0.001(2)
C20 0.016(3) 0.017(3) 0.026(3) -0.009(2) -0.010(2) 0.002(2)
C21 0.017(3) 0.016(3) 0.033(3) -0.006(3) -0.013(3) 0.000(2)
C22 0.024(3) 0.017(3) 0.044(4) -0.011(3) -0.012(3) 0.000(3)
C23 0.016(3) 0.035(4) 0.034(3) -0.009(3) -0.004(2) -0.001(2)
C24 0.027(3) 0.026(3) 0.048(4) -0.007(3) -0.025(3) -0.003(3)
C25 0.020(3) 0.018(3) 0.035(3) -0.011(3) -0.014(3) 0.001(2)
C26 0.032(4) 0.031(4) 0.038(4) -0.010(3) -0.022(3) -0.003(3)
C27 0.018(3) 0.023(3) 0.051(4) -0.019(3) -0.012(3) 0.004(3)
C28 0.023(3) 0.026(3) 0.042(4) -0.007(3) -0.014(3) -0.005(3)
C29 0.016(3) 0.021(3) 0.028(3) -0.013(3) -0.012(2) 0.005(2)
C30 0.023(3) 0.029(4) 0.041(4) -0.020(3) -0.009(3) -0.001(3)
C31 0.029(3) 0.031(4) 0.031(4) -0.018(3) -0.011(3) 0.007(3)
C32 0.008(3) 0.017(3) 0.025(2) -0.007(3) -0.007(3) 0.0028(15)
C33 0.017(3) 0.020(3) 0.031(3) -0.013(3) -0.016(2) 0.006(2)
C34 0.019(3) 0.032(4) 0.040(4) -0.017(3) -0.014(3) 0.000(3)
C35 0.030(4) 0.031(4) 0.028(4) -0.010(3) -0.013(3) 0.002(3)
C36 0.028(3) 0.026(3) 0.044(4) -0.001(3) -0.016(3) -0.003(3)
C37 0.028(3) 0.029(4) 0.040(4) -0.006(3) -0.019(3) 0.003(3)
C38 0.044(4) 0.018(3) 0.061(5) -0.016(3) -0.025(4) 0.008(3)
C39 0.031(4) 0.020(3) 0.038(4) -0.015(3) 0.002(3) -0.005(3)
C40 0.026(3) 0.024(3) 0.034(3) -0.018(3) -0.004(3) 0.000(3)
C41 0.019(3) 0.044(4) 0.048(4) -0.019(3) -0.010(3) 0.000(3)

loop_
_atom_type_symbol
_atom_type_description
_atom_type_scat_dispersion_real
_atom_type_scat_dispersion_imag
_atom_type_scat_source
C C 0.0033 0.0016 'International Tables Vol C Tables 4.2.6.8 and 6.1.1.4'
H H 0.0000 0.0000 'International Tables Vol C Tables 4.2.6.8 and 6.1.1.4'
N N 0.0061 0.0033 'International Tables Vol C Tables 4.2.6.8 and 6.1.1.4'
O O 0.0106 0.0060 'International Tables Vol C Tables 4.2.6.8 and 6.1.1.4'
Si Si 0.0817 0.0704 'International Tables Vol C Tables 4.2.6.8 and 6.1.1.4'
Ce Ce -0.2486 2.6331 'International Tables Vol C Tables 4.2.6.8 and 6.1.1.4'

loop_
_geom_angle_atom_site_label_1
_geom_angle_atom_site_label_2
_geom_angle_atom_site_label_3
_geom_angle
O2 Ce1 O1 108.36(12)
O2 Ce1 N2 111.67(18)
O1 Ce1 N2 131.10(17)
O2 Ce1 N1 131.09(18)
O1 Ce1 N1 113.25(17)
N2 Ce1 N1 54.68(12)
N3 Si1 C38 108.6(3)
N3 Si1 C37 112.7(3)
C38 Si1 C37 106.7(3)
N3 Si1 C36 109.0(3)
C38 Si1 C36 110.0(4)
C37 Si1 C36 109.9(4)
N3 Si2 C39 108.5(3)
N3 Si2 C40 112.6(3)
C39 Si2 C40 109.8(3)
N3 Si2 C41 111.6(3)
C39 Si2 C41 107.8(3)
C40 Si2 C41 106.4(3)
C1 O1 Ce1 171.1(4)
C15 O2 Ce1 165.6(4)
C32 N1 C29 124.2(5)
C32 N1 Ce1 95.1(3)
C29 N1 Ce1 139.4(4)
C32 N2 C33 123.8(5)
C32 N2 Ce1 95.5(3)
C33 N2 Ce1 139.4(4)
C32 N3 Si1 117.3(5)
C32 N3 Si2 119.1(5)
Si1 N3 Si2 123.6(2)
O1 C1 C2 120.1(5)
O1 C1 C6 118.9(5)
C2 C1 C6 121.0(6)
C3 C2 C1 118.2(6)
C3 C2 C7 120.6(6)
C1 C2 C7 121.2(6)
C4 C3 C2 121.8(6)
C3 C4 C5 119.6(6)
C4 C5 C6 122.0(6)
C5 C6 C1 117.4(6)
C5 C6 C11 120.5(6)
C1 C6 C11 122.1(6)
C2 C7 C10 112.0(6)
C2 C7 C8 111.8(6)
C10 C7 C8 106.9(5)
C2 C7 C9 108.9(5)
C10 C7 C9 107.7(6)
C8 C7 C9 109.4(6)
C6 C11 C14 112.4(6)
C6 C11 C13 109.7(5)
C14 C11 C13 107.0(6)
C6 C11 C12 111.9(5)
C14 C11 C12 105.6(5)
C13 C11 C12 110.0(6)
O2 C15 C20 118.9(5)
O2 C15 C16 119.4(5)
C20 C15 C16 121.7(6)
C17 C16 C15 117.1(5)
C17 C16 C21 121.0(5)
C15 C16 C21 121.8(5)
C16 C17 C18 122.5(6)
C17 C18 C19 119.5(6)
C20 C19 C18 121.1(6)
C19 C20 C15 118.0(5)
C19 C20 C25 120.4(6)
C15 C20 C25 121.5(6)
C22 C21 C23 111.4(6)
C22 C21 C16 110.5(5)
C23 C21 C16 110.9(5)
C22 C21 C24 106.4(5)
C23 C21 C24 105.7(6)
C16 C21 C24 111.8(5)
C27 C25 C28 105.7(6)
C27 C25 C20 110.3(5)
C28 C25 C20 113.0(5)
C27 C25 C26 112.0(6)
C28 C25 C26 106.0(5)
C20 C25 C26 109.7(6)
N1 C29 C30 109.7(5)
N1 C29 C31 109.6(5)
C30 C29 C31 109.4(5)
N2 C32 N1 114.7(4)
N2 C32 N3 122.7(5)
N1 C32 N3 122.6(5)
N2 C33 C35 110.1(5)
N2 C33 C34 109.0(5)
C35 C33 C34 109.7(5)

loop_
_geom_bond_atom_site_label_1
_geom_bond_atom_site_label_2
_geom_bond_distance
Ce1 O2 2.153(4)
Ce1 O1 2.182(4)
Ce1 N2 2.435(5)
Ce1 N1 2.439(5)
Si1 N3 1.744(6)
Si1 C38 1.867(7)
Si1 C37 1.870(7)
Si1 C36 1.874(8)
Si2 N3 1.766(6)
Si2 C39 1.833(7)
Si2 C40 1.858(7)
Si2 C41 1.860(7)
O1 C1 1.351(8)
O2 C15 1.341(7)
N1 C32 1.333(8)
N1 C29 1.455(7)
N2 C32 1.326(7)
N2 C33 1.459(7)
N3 C32 1.445(5)
C1 C2 1.407(8)
C1 C6 1.420(8)
C2 C3 1.403(10)
C2 C7 1.532(9)
C3 C4 1.374(10)
C4 C5 1.376(9)
C5 C6 1.410(9)
C6 C11 1.523(9)
C7 C10 1.535(10)
C7 C8 1.539(9)
C7 C9 1.555(10)
C11 C14 1.529(9)
C11 C13 1.536(9)
C11 C12 1.549(9)
C15 C20 1.411(8)
C15 C16 1.424(8)
C16 C17 1.376(9)
C16 C21 1.538(8)
C17 C18 1.380(9)
C18 C19 1.398(9)
C19 C20 1.383(9)
C20 C25 1.546(8)
C21 C22 1.522(9)
C21 C23 1.534(10)
C21 C24 1.541(8)
C25 C27 1.522(9)
C25 C28 1.534(9)
C25 C26 1.546(10)
C29 C30 1.520(9)
C29 C31 1.534(10)
C33 C35 1.523(10)
C33 C34 1.542(8)
